data_4338973
loop_
_publ_author_name
'Domingos, Angela'
'Lopes, Irene'
'Waerenborgh, Jo\~ao C'
'Marques, No\'emia'
'Lin, G. Y.'
'Zhang, X. W.'
'Takats, Josef'
'McDonald, Robert'
'Hillier, Anna C.'
'Sella, Andrea'
'Elsegood, Mark R. J.'
'Day, Victor W.'

_publ_section_title
;
 Trapping of anionic organic radicals by (TpMe2)2Ln (Ln = Sm, Eu).
;
_journal_issue 22
_journal_name_full 'Inorganic chemistry'
_journal_page_first 9415
_journal_page_last 9424
_journal_paper_doi 10.1021/ic701364k
_journal_volume 46
_journal_year 2007
_chemical_formula_sum 'C72 H97 B4 N24 O2 Sm2'
_chemical_formula_weight 1674.68
_chemical_name_systematic
;
 Bis[Bis(hydrido(tris-(3,5-dimethylpyrazolyl)borato)samarium(III)]-
  (mu-benzoquinone)
;
_space_group_IT_number 2
_symmetry_cell_setting triclinic
_symmetry_space_group_name_Hall '-P 1'
_symmetry_space_group_name_H-M 'P -1'
_atom_sites_solution_hydrogens geom
_atom_sites_solution_primary direct
_atom_sites_solution_secondary difmap
_audit_creation_method SHELXL-97
_cell_angle_alpha 87.510(11)
_cell_angle_beta 70.610(10)
_cell_angle_gamma 69.940(12)
_cell_formula_units_Z 2
_cell_length_a 14.8630(10)
_cell_length_b 17.717(2)
_cell_length_c 17.932(2)
_cell_measurement_reflns_used 25
_cell_measurement_temperature 294(2)
_cell_measurement_theta_max 11.8
_cell_measurement_theta_min 8.1
_cell_volume 4170.7(8)
_computing_cell_refinement 'CAD-4 software (Enraf Nonius, 1994)'
_computing_data_collection 'CAD-4 software (Enraf Nonius, 1994)'
_computing_data_reduction 'process-MolEN, (Fair,1990)'
_computing_molecular_graphics ORTEP3(Farrugia,1997)
_computing_publication_material 'WinGX (Farrugia, 1999)'
_computing_structure_refinement 'SHELXL-97 (Sheldrick, 1997)'
_computing_structure_solution 'SHELXS-86 (Sheldrick, 1997)'
_diffrn_ambient_temperature 294(2)
_diffrn_measured_fraction_theta_full 0.993
_diffrn_measured_fraction_theta_max 0.993
_diffrn_measurement_device_type 'CAD4-Enraf Nonius'
_diffrn_measurement_method '\w-2\q scan'
_diffrn_radiation_monochromator graphite
_diffrn_radiation_source 'fine-focus sealed tube'
_diffrn_radiation_type MoK\a
_diffrn_radiation_wavelength 0.71073
_diffrn_reflns_av_R_equivalents 0.0576
_diffrn_reflns_av_sigmaI/netI 0.1227
_diffrn_reflns_limit_h_max 15
_diffrn_reflns_limit_h_min -14
_diffrn_reflns_limit_k_max 18
_diffrn_reflns_limit_k_min 0
_diffrn_reflns_limit_l_max 18
_diffrn_reflns_limit_l_min -18
_diffrn_reflns_number 10526
_diffrn_reflns_theta_full 21.98
_diffrn_reflns_theta_max 21.98
_diffrn_reflns_theta_min 1.65
_diffrn_standards_decay_% 3.0
_diffrn_standards_interval_time 60
_diffrn_standards_number 3
_exptl_absorpt_coefficient_mu 1.451
_exptl_absorpt_correction_T_max 0.8567
_exptl_absorpt_correction_T_min 0.6383
_exptl_absorpt_correction_type psi-scan
_exptl_absorpt_process_details (North,1968)
_exptl_crystal_colour yellow
_exptl_crystal_density_diffrn 1.334
_exptl_crystal_density_method 'not measured'
_exptl_crystal_description plate
_exptl_crystal_F_000 1714
_exptl_crystal_size_max 0.34
_exptl_crystal_size_mid 0.23
_exptl_crystal_size_min 0.11
_refine_diff_density_max 0.861
_refine_diff_density_min -0.546
_refine_diff_density_rms 0.126
_refine_ls_extinction_method none
_refine_ls_goodness_of_fit_ref 1.048
_refine_ls_hydrogen_treatment constr
_refine_ls_matrix_type full
_refine_ls_number_parameters 939
_refine_ls_number_reflns 10125
_refine_ls_number_restraints 8
_refine_ls_restrained_S_all 1.049
_refine_ls_R_factor_all 0.1442
_refine_ls_R_factor_gt 0.0683
_refine_ls_shift/su_max 0.017
_refine_ls_shift/su_mean 0.004
_refine_ls_structure_factor_coef Fsqd
_refine_ls_weighting_details 'calc w=1/[\s^2^(Fo^2^)+(0.0555P)^2^+0.0000P] where P=(Fo^2^+2Fc^2^)/3'
_refine_ls_weighting_scheme calc
_refine_ls_wR_factor_gt 0.1214
_refine_ls_wR_factor_ref 0.1484
_reflns_number_gt 5896
_reflns_number_total 10125
_reflns_threshold_expression >2sigma(I)
_cod_data_source_file ic701364k-file001.cif
_cod_data_source_block compound6
_cod_original_cell_volume 4170.7(7)
_cod_original_sg_symbol_H-M P-1
_cod_database_code 4338973

loop_
_symmetry_equiv_pos_as_xyz
'x, y, z'
'-x, -y, -z'

loop_
_atom_site_label
_atom_site_type_symbol
_atom_site_fract_x
_atom_site_fract_y
_atom_site_fract_z
_atom_site_U_iso_or_equiv
_atom_site_adp_type
_atom_site_occupancy
_atom_site_symmetry_multiplicity
_atom_site_calc_flag
_atom_site_refinement_flags
Sm1 Sm 0.17259(5) 0.16477(4) 0.48730(4) 0.0365(2) Uani 1 1 d .
Sm2 Sm 0.36954(5) 0.30719(4) -0.04080(4) 0.0370(2) Uani 1 1 d .
O1 O 0.2684(6) 0.1667(6) 0.3688(4) 0.054(3) Uani 1 1 d .
O2 O 0.3010(6) 0.2621(5) 0.0656(5) 0.053(2) Uani 1 1 d .
N11 N -0.0192(9) 0.3181(6) 0.4506(6) 0.053(3) Uani 1 1 d .
N12 N 0.0646(8) 0.3035(6) 0.4722(5) 0.042(3) Uani 1 1 d .
N21 N 0.0040(9) 0.1826(7) 0.3889(6) 0.047(3) Uani 1 1 d .
N22 N 0.0907(9) 0.1277(7) 0.3956(6) 0.051(3) Uani 1 1 d .
N31 N -0.0905(8) 0.2207(7) 0.5352(6) 0.049(3) Uani 1 1 d .
N32 N -0.0170(7) 0.1753(6) 0.5672(6) 0.039(3) Uani 1 1 d .
N41 N 0.3692(8) 0.1145(7) 0.5625(6) 0.045(3) Uani 1 1 d .
N42 N 0.3414(7) 0.1602(6) 0.5036(6) 0.043(3) Uani 1 1 d .
N51 N 0.2561(7) 0.0300(6) 0.6121(6) 0.046(3) Uani 1 1 d .
N52 N 0.2121(7) 0.0357(6) 0.5543(6) 0.040(3) Uani 1 1 d .
N61 N 0.1987(8) 0.1731(6) 0.6713(5) 0.043(3) Uani 1 1 d .
N62 N 0.1356(7) 0.2186(6) 0.6317(6) 0.042(3) Uani 1 1 d .
N11A N 0.5946(8) 0.1606(6) -0.0491(6) 0.051(3) Uani 1 1 d .
N12A N 0.5015(8) 0.1740(7) -0.0590(6) 0.045(3) Uani 1 1 d .
N21A N 0.6246(8) 0.2894(6) -0.0935(6) 0.042(3) Uani 1 1 d .
N22A N 0.5427(8) 0.3273(6) -0.1193(6) 0.050(3) Uani 1 1 d .
N31A N 0.5414(10) 0.2784(7) 0.0518(7) 0.052(3) Uani 1 1 d .
N32A N 0.4495(8) 0.3352(7) 0.0552(6) 0.049(3) Uani 1 1 d .
N41A N 0.3034(7) 0.3442(6) -0.2090(6) 0.038(3) Uani 1 1 d .
N42A N 0.3819(8) 0.2936(6) -0.1865(5) 0.043(3) Uani 1 1 d .
N51A N 0.2451(7) 0.4729(7) -0.1218(6) 0.046(3) Uani 1 1 d .
N52A N 0.3014(7) 0.4542(7) -0.0723(6) 0.042(3) Uani 1 1 d .
N61A N 0.1488(8) 0.3752(7) -0.0876(6) 0.049(3) Uani 1 1 d .
N62A N 0.1932(8) 0.3139(7) -0.0472(6) 0.050(3) Uani 1 1 d .
C1 C 0.2757(12) 0.1884(9) 0.2942(8) 0.049(4) Uani 1 1 d .
C2 C 0.2947(11) 0.2362(9) 0.1396(7) 0.044(3) Uani 1 1 d .
C3 C 0.3689(11) 0.1748(9) 0.1523(7) 0.056(4) Uani 1 1 d .
H3 H 0.4253 0.1463 0.1094 0.067 Uiso 1 1 calc R
C4 C 0.3635(11) 0.1522(8) 0.2295(8) 0.055(4) Uani 1 1 d .
H4 H 0.4191 0.1128 0.2375 0.066 Uiso 1 1 calc R
C5 C 0.1986(11) 0.2509(9) 0.2787(8) 0.053(4) Uani 1 1 d .
H5 H 0.1404 0.2793 0.3203 0.064 Uiso 1 1 calc R
C6 C 0.2076(11) 0.2713(9) 0.2015(8) 0.064(4) Uani 1 1 d .
H6 H 0.1527 0.3101 0.1920 0.076 Uiso 1 1 calc R
C13 C 0.0911(11) 0.3695(9) 0.4594(8) 0.058(4) Uani 1 1 d .
C14 C 0.0216(14) 0.4256(8) 0.4298(9) 0.075(5) Uani 1 1 d .
H14 H 0.0211 0.4769 0.4158 0.090 Uiso 1 1 calc R
C15 C -0.0446(15) 0.3912(9) 0.4253(10) 0.085(6) Uani 1 1 d .
C16 C -0.1366(18) 0.4279(10) 0.3998(13) 0.159(11) Uani 1 1 d .
H16A H -0.1372 0.3903 0.3632 0.238 Uiso 1 1 calc R
H16B H -0.1338 0.4764 0.3747 0.238 Uiso 1 1 calc R
H16C H -0.1974 0.4404 0.4455 0.238 Uiso 1 1 calc R
C17 C 0.1814(12) 0.3743(9) 0.4747(10) 0.089(6) Uani 1 1 d .
H17A H 0.2144 0.3246 0.4938 0.134 Uiso 1 1 calc R
H17B H 0.1601 0.4179 0.5138 0.134 Uiso 1 1 calc R
H17C H 0.2280 0.3834 0.4264 0.134 Uiso 1 1 calc R
C23 C 0.1350(11) 0.0771(8) 0.3305(7) 0.051(4) Uani 1 1 d .
C24 C 0.0813(11) 0.0991(7) 0.2798(8) 0.052(4) Uani 1 1 d .
H24 H 0.0971 0.0735 0.2305 0.062 Uiso 1 1 calc R
C25 C -0.0014(12) 0.1670(9) 0.3161(8) 0.057(4) Uani 1 1 d .
C26 C -0.0838(13) 0.2241(10) 0.2875(9) 0.085(5) Uani 1 1 d .
H26A H -0.1482 0.2386 0.3297 0.128 Uiso 1 1 calc R
H26B H -0.0873 0.1980 0.2433 0.128 Uiso 1 1 calc R
H26C H -0.0680 0.2718 0.2715 0.128 Uiso 1 1 calc R
C27 C 0.2354(10) 0.0092(8) 0.3140(8) 0.071(5) Uani 1 1 d .
H27A H 0.2665 0.0148 0.3516 0.106 Uiso 1 1 calc R
H27B H 0.2794 0.0108 0.2613 0.106 Uiso 1 1 calc R
H27C H 0.2244 -0.0414 0.3186 0.106 Uiso 1 1 calc R
C33 C -0.0677(10) 0.1600(7) 0.6386(8) 0.043(3) Uani 1 1 d .
C34 C -0.1714(11) 0.1959(8) 0.6546(9) 0.058(4) Uani 1 1 d .
H34 H -0.2231 0.1940 0.7006 0.069 Uiso 1 1 calc R
C35 C -0.1820(10) 0.2342(9) 0.5897(8) 0.056(4) Uani 1 1 d .
C36 C -0.2792(10) 0.2817(11) 0.5743(9) 0.094(6) Uani 1 1 d .
H36A H -0.2808 0.2576 0.5281 0.142 Uiso 1 1 calc R
H36B H -0.2820 0.3363 0.5659 0.142 Uiso 1 1 calc R
H36C H -0.3366 0.2815 0.6192 0.142 Uiso 1 1 calc R
C37 C -0.0146(10) 0.1082(9) 0.6912(7) 0.060(4) Uani 1 1 d .
H37A H 0.0535 0.0761 0.6596 0.091 Uiso 1 1 calc R
H37B H -0.0511 0.0735 0.7169 0.091 Uiso 1 1 calc R
H37C H -0.0125 0.1420 0.7305 0.091 Uiso 1 1 calc R
C43 C 0.4255(11) 0.1747(9) 0.4585(8) 0.053(4) Uani 1 1 d .
C44 C 0.5026(11) 0.1376(10) 0.4880(9) 0.066(5) Uani 1 1 d .
H44 H 0.5682 0.1389 0.4678 0.079 Uiso 1 1 calc R
C45 C 0.4673(10) 0.0988(8) 0.5507(8) 0.048(4) Uani 1 1 d .
C46 C 0.5225(11) 0.0482(9) 0.6025(9) 0.077(5) Uani 1 1 d .
H46A H 0.5081 -0.0010 0.6101 0.115 Uiso 1 1 calc R
H46B H 0.5003 0.0774 0.6530 0.115 Uiso 1 1 calc R
H46C H 0.5945 0.0358 0.5774 0.115 Uiso 1 1 calc R
C47 C 0.4300(12) 0.2224(10) 0.3897(9) 0.084(5) Uani 1 1 d .
H47A H 0.3638 0.2616 0.3969 0.126 Uiso 1 1 calc R
H47B H 0.4514 0.1875 0.3429 0.126 Uiso 1 1 calc R
H47C H 0.4776 0.2494 0.3842 0.126 Uiso 1 1 calc R
C53 C 0.1834(10) -0.0286(8) 0.5579(8) 0.047(4) Uani 1 1 d .
C54 C 0.2080(11) -0.0756(9) 0.6169(9) 0.064(4) Uani 1 1 d .
H54 H 0.1954 -0.1230 0.6313 0.077 Uiso 1 1 calc R
C55 C 0.2544(11) -0.0387(10) 0.6499(8) 0.059(4) Uani 1 1 d .
C56 C 0.2976(12) -0.0646(10) 0.7170(9) 0.090(6) Uani 1 1 d .
H56A H 0.3687 -0.0717 0.6982 0.135 Uiso 1 1 calc R
H56B H 0.2891 -0.1144 0.7345 0.135 Uiso 1 1 calc R
H56C H 0.2622 -0.0238 0.7604 0.135 Uiso 1 1 calc R
C57 C 0.1276(13) -0.0415(9) 0.5083(9) 0.084(5) Uani 1 1 d .
H57A H 0.0790 0.0091 0.5038 0.126 Uiso 1 1 calc R
H57B H 0.0928 -0.0778 0.5323 0.126 Uiso 1 1 calc R
H57C H 0.1747 -0.0643 0.4565 0.126 Uiso 1 1 calc R
C63 C 0.0613(9) 0.2767(8) 0.6859(8) 0.049(4) Uani 1 1 d .
C64 C 0.0784(11) 0.2677(9) 0.7565(8) 0.051(4) Uani 1 1 d .
H64 H 0.0372 0.2997 0.8033 0.062 Uiso 1 1 calc R
C65 C 0.1634(11) 0.2057(9) 0.7470(7) 0.048(4) Uani 1 1 d .
C66 C 0.2171(11) 0.1699(9) 0.8069(7) 0.070(5) Uani 1 1 d .
H66A H 0.2875 0.1649 0.7850 0.105 Uiso 1 1 calc R
H66B H 0.2122 0.1177 0.8184 0.105 Uiso 1 1 calc R
H66C H 0.1852 0.2048 0.8549 0.105 Uiso 1 1 calc R
C67 C -0.0214(9) 0.3411(7) 0.6639(7) 0.051(4) Uani 1 1 d .
H67A H 0.0003 0.3438 0.6074 0.077 Uiso 1 1 calc R
H67B H -0.0346 0.3922 0.6893 0.077 Uiso 1 1 calc R
H67C H -0.0823 0.3280 0.6811 0.077 Uiso 1 1 calc R
C13A C 0.5051(11) 0.0988(8) -0.0765(7) 0.047(4) Uani 1 1 d .
C14A C 0.5949(12) 0.0418(9) -0.0785(9) 0.068(4) Uani 1 1 d .
H14A H 0.6149 -0.0134 -0.0896 0.082 Uiso 1 1 calc R
C15A C 0.6498(12) 0.0818(9) -0.0610(9) 0.066(4) Uani 1 1 d .
C16A C 0.7555(12) 0.0458(10) -0.0568(12) 0.115(8) Uani 1 1 d .
H16D H 0.7987 0.0714 -0.0920 0.173 Uiso 1 1 calc R
H16E H 0.7821 -0.0109 -0.0722 0.173 Uiso 1 1 calc R
H16F H 0.7532 0.0540 -0.0035 0.173 Uiso 1 1 calc R
C17A C 0.4138(12) 0.0894(9) -0.0895(9) 0.081(5) Uani 1 1 d .
H17D H 0.3531 0.1184 -0.0468 0.122 Uiso 1 1 calc R
H17E H 0.4216 0.0333 -0.0912 0.122 Uiso 1 1 calc R
H17F H 0.4087 0.1104 -0.1388 0.122 Uiso 1 1 calc R
C23A C 0.5762(10) 0.3692(8) -0.1784(8) 0.046(3) Uani 1 1 d .
C24A C 0.6758(11) 0.3595(9) -0.1916(9) 0.061(4) Uani 1 1 d .
H24A H 0.7158 0.3826 -0.2299 0.074 Uiso 1 1 calc R
C25A C 0.7054(11) 0.3088(9) -0.1371(9) 0.057(4) Uani 1 1 d .
C26A C 0.8061(12) 0.2765(11) -0.1241(10) 0.096(6) Uani 1 1 d .
H26D H 0.7951 0.2753 -0.0683 0.144 Uiso 1 1 calc R
H26E H 0.8448 0.3107 -0.1465 0.144 Uiso 1 1 calc R
H26F H 0.8429 0.2230 -0.1493 0.144 Uiso 1 1 calc R
C27A C 0.5135(11) 0.4177(9) -0.2255(8) 0.064(4) Uani 1 1 d .
H27D H 0.4909 0.3833 -0.2492 0.097 Uiso 1 1 calc R
H27E H 0.5538 0.4412 -0.2664 0.097 Uiso 1 1 calc R
H27F H 0.4555 0.4597 -0.1912 0.097 Uiso 1 1 calc R
C33A C 0.4049(14) 0.3670(9) 0.1315(8) 0.061(5) Uani 1 1 d .
C34A C 0.4648(16) 0.3324(11) 0.1749(10) 0.083(6) Uani 1 1 d .
H34A H 0.4497 0.3431 0.2289 0.099 Uiso 1 1 calc R
C35A C 0.5530(16) 0.2781(10) 0.1234(10) 0.073(5) Uani 1 1 d .
C36A C 0.6441(16) 0.2206(11) 0.1383(11) 0.127(8) Uani 1 1 d .
H36D H 0.7043 0.2184 0.0950 0.190 Uiso 1 1 calc R
H36E H 0.6388 0.1680 0.1430 0.190 Uiso 1 1 calc R
H36F H 0.6481 0.2384 0.1866 0.190 Uiso 1 1 calc R
C37A C 0.3001(13) 0.4280(9) 0.1605(8) 0.085(6) Uani 1 1 d .
H37D H 0.2596 0.4171 0.1332 0.128 Uiso 1 1 calc R
H37E H 0.3031 0.4809 0.1506 0.128 Uiso 1 1 calc R
H37F H 0.2699 0.4251 0.2164 0.128 Uiso 1 1 calc R
C43A C 0.4534(10) 0.2463(8) -0.2494(8) 0.048(4) Uani 1 1 d .
C44A C 0.4198(10) 0.2671(8) -0.3149(7) 0.053(4) Uani 1 1 d .
H44A H 0.4546 0.2444 -0.3668 0.063 Uiso 1 1 calc R
C45A C 0.3295(10) 0.3251(8) -0.2888(7) 0.042(3) Uani 1 1 d .
C46A C 0.2619(11) 0.3691(9) -0.3345(7) 0.072(5) Uani 1 1 d .
H46D H 0.2733 0.4186 -0.3495 0.107 Uiso 1 1 calc R
H46E H 0.1920 0.3808 -0.3020 0.107 Uiso 1 1 calc R
H46F H 0.2768 0.3362 -0.3812 0.107 Uiso 1 1 calc R
C47A C 0.5501(10) 0.1844(8) -0.2500(7) 0.060(4) Uani 1 1 d .
H47D H 0.5522 0.1806 -0.1970 0.090 Uiso 1 1 calc R
H47E H 0.6061 0.1991 -0.2833 0.090 Uiso 1 1 calc R
H47F H 0.5548 0.1333 -0.2700 0.090 Uiso 1 1 calc R
C53A C 0.3199(10) 0.5209(8) -0.0620(7) 0.045(4) Uani 1 1 d .
C54A C 0.2753(11) 0.5811(8) -0.1031(9) 0.058(4) Uani 1 1 d .
H54A H 0.2769 0.6332 -0.1051 0.069 Uiso 1 1 calc R
C55A C 0.2299(12) 0.5505(9) -0.1391(9) 0.060(4) Uani 1 1 d .
C56A C 0.1716(14) 0.5912(9) -0.1935(10) 0.103(7) Uani 1 1 d .
H56D H 0.1866 0.5535 -0.2365 0.154 Uiso 1 1 calc R
H56E H 0.1914 0.6362 -0.2142 0.154 Uiso 1 1 calc R
H56F H 0.0999 0.6098 -0.1643 0.154 Uiso 1 1 calc R
C57A C 0.3881(12) 0.5218(9) -0.0164(8) 0.074(5) Uani 1 1 d .
H57D H 0.3478 0.5521 0.0338 0.111 Uiso 1 1 calc R
H57E H 0.4361 0.5463 -0.0461 0.111 Uiso 1 1 calc R
H57F H 0.4239 0.4675 -0.0079 0.111 Uiso 1 1 calc R
C63A C 0.1130(12) 0.2921(10) -0.0007(8) 0.063(5) Uani 1 1 d .
C64A C 0.0240(11) 0.3399(11) -0.0121(10) 0.075(5) Uani 1 1 d .
H64A H -0.0402 0.3368 0.0129 0.090 Uiso 1 1 calc R
C65A C 0.0467(11) 0.3922(11) -0.0662(9) 0.065(5) Uani 1 1 d .
C66A C -0.0268(10) 0.4578(10) -0.0942(9) 0.081(5) Uani 1 1 d .
H66D H -0.0173 0.5080 -0.0887 0.122 Uiso 1 1 calc R
H66E H -0.0951 0.4623 -0.0629 0.122 Uiso 1 1 calc R
H66F H -0.0151 0.4452 -0.1489 0.122 Uiso 1 1 calc R
C67A C 0.1342(12) 0.2193(10) 0.0481(8) 0.084(6) Uani 1 1 d .
H67D H 0.2064 0.1915 0.0331 0.126 Uiso 1 1 calc R
H67E H 0.1027 0.1834 0.0384 0.126 Uiso 1 1 calc R
H67F H 0.1070 0.2371 0.1034 0.126 Uiso 1 1 calc R
B1 B -0.0640(11) 0.2510(10) 0.4545(9) 0.046(5) Uani 1 1 d .
H1 H -0.1282 0.2755 0.4441 0.055 Uiso 1 1 calc R
B2 B 0.2903(11) 0.0978(10) 0.6358(9) 0.048(4) Uani 1 1 d .
H2 H 0.3226 0.0782 0.6759 0.058 Uiso 1 1 calc R
B1A B 0.6164(13) 0.2326(10) -0.0257(10) 0.054(5) Uani 1 1 d .
H1A H 0.6833 0.2115 -0.0192 0.064 Uiso 1 1 calc R
B2A B 0.2132(11) 0.4089(10) -0.1541(9) 0.045(4) Uani 1 1 d .
H2A H 0.1706 0.4372 -0.1854 0.054 Uiso 1 1 calc R
C1S C 0.524(3) 0.535(3) 0.456(2) 0.236(16) Uiso 1 1 d D
H1S H 0.5525 0.5633 0.4161 0.283 Uiso 1 1 calc R
C2S C 0.554(3) 0.455(3) 0.411(2) 0.30(2) Uiso 1 1 d D
H2S H 0.5845 0.4411 0.3566 0.365 Uiso 1 1 calc R
C3S C 0.524(3) 0.404(2) 0.475(3) 0.31(2) Uiso 1 1 d D
H3S H 0.5322 0.3498 0.4736 0.376 Uiso 1 1 calc R
C4S C 0.010(2) -0.0416(16) 0.9993(17) 0.186(13) Uiso 1 1 d D
C5S C 0.046(3) -0.063(2) 0.9179(19) 0.106(13) Uiso 0.50 1 d PD
H5S H 0.0691 -0.1125 0.8899 0.127 Uiso 0.50 1 calc PR
C6S C 0.037(3) 0.011(3) 0.892(2) 0.143(18) Uiso 0.50 1 d PD
H6S H 0.0589 -0.0038 0.8385 0.171 Uiso 0.50 1 calc PR
C7S C 0.021(5) 0.085(4) 0.888(3) 0.23(3) Uiso 0.50 1 d PD
H7S H 0.0301 0.1148 0.8437 0.279 Uiso 0.50 1 calc PR
C8S C -0.018(3) 0.113(3) 0.972(3) 0.135(16) Uiso 0.50 1 d P
H8S H -0.0401 0.1636 0.9975 0.162 Uiso 0.50 1 calc PR

loop_
_atom_site_aniso_label
_atom_site_aniso_U_11
_atom_site_aniso_U_22
_atom_site_aniso_U_33
_atom_site_aniso_U_23
_atom_site_aniso_U_13
_atom_site_aniso_U_12
Sm1 0.0395(5) 0.0393(5) 0.0287(4) 0.0067(3) -0.0143(3) -0.0090(4)
Sm2 0.0390(5) 0.0469(5) 0.0253(4) 0.0064(3) -0.0121(3) -0.0145(4)
O1 0.063(6) 0.085(7) 0.023(5) 0.019(5) -0.016(4) -0.037(6)
O2 0.063(6) 0.073(7) 0.030(5) 0.015(5) -0.022(5) -0.028(5)
N11 0.073(9) 0.023(7) 0.069(8) -0.001(6) -0.046(7) -0.001(6)
N12 0.054(8) 0.038(7) 0.030(6) -0.001(5) -0.013(6) -0.011(6)
N21 0.060(8) 0.040(7) 0.046(8) 0.018(6) -0.028(6) -0.014(7)
N22 0.061(8) 0.052(8) 0.036(7) -0.005(6) -0.013(6) -0.017(7)
N31 0.030(7) 0.055(8) 0.048(7) -0.001(6) -0.014(6) 0.003(6)
N32 0.038(7) 0.044(7) 0.038(7) 0.007(5) -0.007(5) -0.023(6)
N41 0.046(8) 0.056(8) 0.029(6) 0.000(6) -0.014(6) -0.010(6)
N42 0.037(7) 0.054(8) 0.035(6) 0.005(6) -0.019(6) -0.007(6)
N51 0.038(7) 0.053(8) 0.044(7) 0.023(6) -0.015(6) -0.012(6)
N52 0.051(7) 0.030(6) 0.041(6) 0.002(5) -0.025(6) -0.006(5)
N61 0.043(7) 0.054(8) 0.028(6) -0.001(6) -0.012(5) -0.012(6)
N62 0.039(6) 0.052(7) 0.044(7) 0.003(6) -0.028(6) -0.013(6)
N11A 0.058(8) 0.029(7) 0.077(9) 0.018(6) -0.042(7) -0.010(6)
N12A 0.051(7) 0.064(8) 0.040(7) 0.014(6) -0.027(6) -0.034(6)
N21A 0.032(7) 0.033(7) 0.052(7) -0.003(6) -0.009(6) -0.005(6)
N22A 0.046(7) 0.042(7) 0.052(8) -0.004(6) -0.019(6) 0.000(6)
N31A 0.071(9) 0.071(9) 0.049(8) 0.017(7) -0.042(7) -0.047(8)
N32A 0.049(8) 0.060(8) 0.040(7) -0.003(6) -0.012(6) -0.025(7)
N41A 0.038(6) 0.047(7) 0.032(6) 0.013(5) -0.023(5) -0.010(6)
N42A 0.044(7) 0.060(8) 0.023(6) 0.009(6) -0.015(5) -0.013(6)
N51A 0.034(6) 0.048(8) 0.047(7) -0.002(6) -0.014(6) -0.002(6)
N52A 0.024(6) 0.055(8) 0.049(7) 0.005(6) -0.021(5) -0.008(6)
N61A 0.030(7) 0.083(10) 0.035(7) -0.009(7) -0.003(6) -0.028(7)
N62A 0.052(8) 0.077(9) 0.029(6) 0.019(6) -0.015(6) -0.032(7)
C1 0.075(11) 0.049(10) 0.037(9) 0.016(7) -0.019(8) -0.040(9)
C2 0.060(10) 0.055(10) 0.033(8) 0.011(7) -0.017(8) -0.038(8)
C3 0.060(10) 0.081(12) 0.025(8) 0.015(8) -0.008(7) -0.030(9)
C4 0.069(11) 0.054(10) 0.050(10) 0.020(8) -0.031(8) -0.022(8)
C5 0.056(10) 0.069(11) 0.035(8) 0.011(8) -0.007(7) -0.032(9)
C6 0.064(11) 0.070(11) 0.054(10) 0.025(9) -0.019(9) -0.023(9)
C13 0.058(10) 0.045(10) 0.054(10) -0.002(8) -0.014(8) -0.004(8)
C14 0.126(15) 0.018(8) 0.078(12) 0.010(8) -0.063(11) 0.007(9)
C15 0.139(17) 0.035(10) 0.108(15) 0.005(9) -0.096(14) -0.012(11)
C16 0.26(3) 0.050(12) 0.25(3) 0.032(15) -0.22(3) -0.020(15)
C17 0.080(13) 0.058(12) 0.139(17) 0.013(11) -0.039(12) -0.035(10)
C23 0.065(10) 0.064(11) 0.028(8) 0.013(8) -0.027(8) -0.019(8)
C24 0.077(10) 0.022(8) 0.047(9) -0.005(7) -0.011(8) -0.015(8)
C25 0.089(12) 0.054(10) 0.045(9) 0.021(8) -0.031(9) -0.040(10)
C26 0.129(16) 0.088(13) 0.066(11) 0.028(10) -0.053(11) -0.053(12)
C27 0.054(10) 0.049(10) 0.067(11) -0.016(8) 0.007(8) 0.010(8)
C33 0.041(9) 0.032(8) 0.045(9) -0.002(7) -0.008(7) -0.007(7)
C34 0.047(10) 0.055(10) 0.062(10) 0.001(8) -0.015(8) -0.009(8)
C35 0.032(9) 0.075(11) 0.049(9) -0.018(8) -0.014(8) -0.001(8)
C36 0.038(10) 0.130(17) 0.090(13) 0.010(12) -0.017(9) -0.004(10)
C37 0.044(9) 0.083(12) 0.049(9) 0.009(8) -0.003(7) -0.029(8)
C43 0.047(10) 0.064(11) 0.051(10) 0.003(8) -0.004(8) -0.037(9)
C44 0.037(9) 0.091(13) 0.067(11) -0.025(10) 0.001(9) -0.033(9)
C45 0.036(9) 0.046(9) 0.053(10) -0.025(8) -0.008(8) -0.004(8)
C46 0.060(11) 0.089(13) 0.071(11) -0.003(10) -0.031(9) -0.004(10)
C47 0.085(13) 0.094(14) 0.062(11) 0.026(10) -0.004(9) -0.039(11)
C53 0.056(9) 0.039(9) 0.052(9) -0.011(7) -0.016(7) -0.023(7)
C54 0.061(10) 0.048(10) 0.085(12) 0.042(9) -0.038(9) -0.011(8)
C55 0.050(9) 0.084(12) 0.051(10) 0.033(9) -0.027(8) -0.025(9)
C56 0.103(14) 0.095(14) 0.067(11) 0.041(10) -0.050(11) -0.013(11)
C57 0.139(16) 0.072(12) 0.074(12) 0.023(9) -0.045(12) -0.068(12)
C63 0.032(8) 0.037(9) 0.061(10) -0.032(8) -0.004(7) 0.004(7)
C64 0.054(10) 0.066(11) 0.033(8) -0.005(7) -0.011(7) -0.021(9)
C65 0.053(10) 0.059(10) 0.036(9) -0.006(7) -0.024(7) -0.016(8)
C66 0.091(12) 0.096(13) 0.038(9) -0.003(8) -0.019(8) -0.051(11)
C67 0.050(9) 0.045(9) 0.039(8) -0.016(7) -0.002(7) -0.002(7)
C13A 0.060(10) 0.048(9) 0.037(8) 0.024(7) -0.014(7) -0.027(8)
C14A 0.072(11) 0.037(9) 0.090(12) 0.003(8) -0.034(10) -0.004(9)
C15A 0.082(12) 0.042(10) 0.081(12) 0.017(8) -0.042(10) -0.018(10)
C16A 0.075(13) 0.063(13) 0.21(2) 0.019(14) -0.068(15) -0.001(11)
C17A 0.104(14) 0.068(12) 0.096(13) 0.006(10) -0.051(11) -0.042(10)
C23A 0.040(9) 0.059(10) 0.038(8) 0.015(7) -0.010(7) -0.021(7)
C24A 0.057(11) 0.051(10) 0.058(10) -0.004(8) 0.003(8) -0.016(8)
C25A 0.047(10) 0.044(10) 0.065(11) -0.017(8) 0.002(8) -0.015(8)
C26A 0.072(12) 0.133(17) 0.094(14) 0.010(12) -0.025(11) -0.053(12)
C27A 0.070(10) 0.074(11) 0.043(9) 0.022(8) -0.012(8) -0.025(9)
C33A 0.110(14) 0.042(10) 0.027(9) 0.004(8) -0.009(9) -0.038(10)
C34A 0.162(19) 0.064(13) 0.042(10) 0.004(10) -0.054(13) -0.045(13)
C35A 0.136(17) 0.068(12) 0.071(12) 0.035(10) -0.078(13) -0.066(12)
C36A 0.20(2) 0.115(17) 0.130(18) 0.044(14) -0.141(18) -0.052(17)
C37A 0.111(15) 0.068(12) 0.047(10) -0.003(9) 0.015(10) -0.033(11)
C43A 0.046(9) 0.047(9) 0.038(8) 0.005(7) -0.010(7) -0.003(7)
C44A 0.051(10) 0.059(10) 0.026(8) -0.003(7) 0.002(7) -0.007(8)
C45A 0.063(10) 0.064(10) 0.021(7) 0.012(7) -0.026(7) -0.042(9)
C46A 0.084(12) 0.081(12) 0.035(8) 0.001(8) -0.020(8) -0.010(10)
C47A 0.062(10) 0.058(10) 0.035(8) 0.000(7) -0.014(7) 0.009(8)
C53A 0.046(9) 0.040(9) 0.037(8) -0.010(7) -0.004(7) -0.009(8)
C54A 0.071(11) 0.032(9) 0.082(11) 0.019(8) -0.044(9) -0.016(8)
C55A 0.079(12) 0.044(10) 0.060(10) 0.019(8) -0.034(9) -0.017(9)
C56A 0.156(18) 0.051(11) 0.118(16) 0.023(11) -0.098(14) -0.009(12)
C57A 0.100(13) 0.082(12) 0.071(11) 0.015(9) -0.044(10) -0.056(11)
C63A 0.069(12) 0.102(14) 0.035(9) -0.017(9) -0.021(8) -0.044(11)
C64A 0.037(10) 0.128(17) 0.069(12) -0.037(11) -0.014(9) -0.037(11)
C65A 0.035(10) 0.093(14) 0.058(11) -0.026(10) 0.004(8) -0.024(10)
C66A 0.032(9) 0.091(14) 0.105(14) -0.023(11) -0.022(9) -0.001(9)
C67A 0.115(14) 0.128(16) 0.057(10) 0.038(11) -0.040(10) -0.093(13)
B1 0.024(9) 0.044(11) 0.053(11) -0.006(9) -0.022(8) 0.016(8)
B2 0.033(9) 0.073(13) 0.047(10) 0.015(9) -0.029(8) -0.014(9)
B1A 0.055(11) 0.044(11) 0.071(13) 0.009(10) -0.029(10) -0.021(9)
B2A 0.040(10) 0.063(12) 0.038(9) -0.007(8) -0.029(8) -0.009(9)

loop_
_atom_type_symbol
_atom_type_description
_atom_type_scat_dispersion_real
_atom_type_scat_dispersion_imag
_atom_type_scat_source
C C 0.0033 0.0016 'International Tables Vol C Tables 4.2.6.8 and 6.1.1.4'
H H 0.0000 0.0000 'International Tables Vol C Tables 4.2.6.8 and 6.1.1.4'
N N 0.0061 0.0033 'International Tables Vol C Tables 4.2.6.8 and 6.1.1.4'
B B 0.0013 0.0007 'International Tables Vol C Tables 4.2.6.8 and 6.1.1.4'
O O 0.0106 0.0060 'International Tables Vol C Tables 4.2.6.8 and 6.1.1.4'
Sm Sm -0.1638 3.4418 'International Tables Vol C Tables 4.2.6.8 and 6.1.1.4'

loop_
_geom_angle_atom_site_label_1
_geom_angle_atom_site_label_2
_geom_angle_atom_site_label_3
_geom_angle
_geom_angle_site_symmetry_1
_geom_angle_site_symmetry_3
O1 Sm1 N12 86.4(3) . .
O1 Sm1 N52 118.2(3) . .
N12 Sm1 N52 154.8(3) . .
O1 Sm1 N22 73.7(3) . .
N12 Sm1 N22 81.6(4) . .
N52 Sm1 N22 99.3(3) . .
O1 Sm1 N42 76.3(3) . .
N12 Sm1 N42 112.7(4) . .
N52 Sm1 N42 80.8(3) . .
N22 Sm1 N42 145.7(3) . .
O1 Sm1 N62 139.8(3) . .
N12 Sm1 N62 85.8(3) . .
N52 Sm1 N62 78.5(3) . .
N22 Sm1 N62 143.3(3) . .
N42 Sm1 N62 70.7(3) . .
O1 Sm1 N32 140.1(3) . .
N12 Sm1 N32 74.6(3) . .
N52 Sm1 N32 82.1(3) . .
N22 Sm1 N32 69.2(3) . .
N42 Sm1 N32 143.4(3) . .
N62 Sm1 N32 74.3(3) . .
O1 Sm1 B1 97.1(3) . .
N12 Sm1 B1 44.7(4) . .
N52 Sm1 B1 120.8(4) . .
N22 Sm1 B1 45.0(4) . .
N42 Sm1 B1 157.3(4) . .
N62 Sm1 B1 104.6(3) . .
N32 Sm1 B1 45.4(3) . .
O1 Sm1 B2 118.2(3) . .
N12 Sm1 B2 128.6(4) . .
N52 Sm1 B2 46.6(4) . .
N22 Sm1 B2 145.9(4) . .
N42 Sm1 B2 45.4(3) . .
N62 Sm1 B2 45.5(3) . .
N32 Sm1 B2 100.8(3) . .
B1 Sm1 B2 144.5(4) . .
O2 Sm2 N12A 82.0(3) . .
O2 Sm2 N32A 75.6(3) . .
N12A Sm2 N32A 82.8(3) . .
O2 Sm2 N52A 123.4(3) . .
N12A Sm2 N52A 153.5(3) . .
N32A Sm2 N52A 95.4(3) . .
O2 Sm2 N42A 135.6(3) . .
N12A Sm2 N42A 89.8(3) . .
N32A Sm2 N42A 146.7(3) . .
N52A Sm2 N42A 77.2(3) . .
O2 Sm2 N62A 75.1(3) . .
N12A Sm2 N62A 117.5(4) . .
N32A Sm2 N62A 141.1(3) . .
N52A Sm2 N62A 80.1(3) . .
N42A Sm2 N62A 70.4(3) . .
O2 Sm2 N22A 139.8(3) . .
N12A Sm2 N22A 74.0(3) . .
N32A Sm2 N22A 69.8(3) . .
N52A Sm2 N22A 80.5(3) . .
N42A Sm2 N22A 76.9(3) . .
N62A Sm2 N22A 144.9(3) . .
O2 Sm2 B1A 94.6(4) . .
N12A Sm2 B1A 45.0(3) . .
N32A Sm2 B1A 45.1(4) . .
N52A Sm2 B1A 118.1(3) . .
N42A Sm2 B1A 110.0(4) . .
N62A Sm2 B1A 161.7(4) . .
N22A Sm2 B1A 46.0(4) . .
O2 Sm2 B2A 117.8(3) . .
N12A Sm2 B2A 132.9(3) . .
N32A Sm2 B2A 141.2(4) . .
N52A Sm2 B2A 46.1(3) . .
N42A Sm2 B2A 45.3(3) . .
N62A Sm2 B2A 44.6(3) . .
N22A Sm2 B2A 102.1(4) . .
B1A Sm2 B2A 147.6(4) . .
C1 O1 Sm1 147.9(9) . .
C2 O2 Sm2 153.7(8) . .
C15 N11 N12 109.6(12) . .
C15 N11 B1 131.2(13) . .
N12 N11 B1 119.1(10) . .
C13 N12 N11 107.1(11) . .
C13 N12 Sm1 127.5(9) . .
N11 N12 Sm1 122.4(8) . .
N22 N21 C25 108.5(12) . .
N22 N21 B1 120.0(11) . .
C25 N21 B1 131.3(12) . .
C23 N22 N21 107.1(10) . .
C23 N22 Sm1 128.8(9) . .
N21 N22 Sm1 119.1(8) . .
C35 N31 N32 108.4(11) . .
C35 N31 B1 128.8(12) . .
N32 N31 B1 122.7(10) . .
C33 N32 N31 106.0(10) . .
C33 N32 Sm1 136.9(8) . .
N31 N32 Sm1 116.0(7) . .
C45 N41 N42 110.3(11) . .
C45 N41 B2 127.1(12) . .
N42 N41 B2 122.0(10) . .
C43 N42 N41 105.1(10) . .
C43 N42 Sm1 136.2(9) . .
N41 N42 Sm1 116.6(8) . .
C55 N51 N52 109.0(11) . .
C55 N51 B2 126.5(11) . .
N52 N51 B2 124.1(10) . .
C53 N52 N51 106.4(10) . .
C53 N52 Sm1 133.4(8) . .
N51 N52 Sm1 118.9(7) . .
C65 N61 N62 108.9(10) . .
C65 N61 B2 126.1(11) . .
N62 N61 B2 125.0(10) . .
C63 N62 N61 105.6(10) . .
C63 N62 Sm1 137.0(9) . .
N61 N62 Sm1 116.8(7) . .
C15A N11A N12A 110.2(11) . .
C15A N11A B1A 131.3(13) . .
N12A N11A B1A 118.5(11) . .
C13A N12A N11A 103.7(10) . .
C13A N12A Sm2 132.5(9) . .
N11A N12A Sm2 123.7(8) . .
C25A N21A N22A 109.8(11) . .
C25A N21A B1A 128.9(13) . .
N22A N21A B1A 121.3(11) . .
C23A N22A N21A 105.6(11) . .
C23A N22A Sm2 137.1(9) . .
N21A N22A Sm2 117.2(8) . .
C35A N31A N32A 109.6(14) . .
C35A N31A B1A 129.1(15) . .
N32A N31A B1A 121.0(11) . .
C33A N32A N31A 105.3(12) . .
C33A N32A Sm2 129.7(10) . .
N31A N32A Sm2 115.8(7) . .
N42A N41A C45A 106.2(10) . .
N42A N41A B2A 123.6(10) . .
C45A N41A B2A 130.1(11) . .
C43A N42A N41A 109.4(10) . .
C43A N42A Sm2 132.5(8) . .
N41A N42A Sm2 118.1(7) . .
C55A N51A N52A 108.7(11) . .
C55A N51A B2A 129.0(12) . .
N52A N51A B2A 122.2(11) . .
C53A N52A N51A 105.4(11) . .
C53A N52A Sm2 134.8(8) . .
N51A N52A Sm2 118.9(8) . .
C65A N61A N62A 112.1(12) . .
C65A N61A B2A 126.7(14) . .
N62A N61A B2A 120.8(11) . .
C63A N62A N61A 103.4(11) . .
C63A N62A Sm2 136.2(9) . .
N61A N62A Sm2 115.9(8) . .
O1 C1 C5 121.9(13) . .
O1 C1 C4 121.6(13) . .
C5 C1 C4 116.4(12) . .
C3 C2 C6 118.7(13) . .
C3 C2 O2 122.2(13) . .
C6 C2 O2 119.0(13) . .
C2 C3 C4 121.2(14) . .
C1 C4 C3 120.7(13) . .
C6 C5 C1 120.6(13) . .
C2 C6 C5 121.7(14) . .
N12 C13 C14 107.7(14) . .
N12 C13 C17 122.1(13) . .
C14 C13 C17 130.3(16) . .
C15 C14 C13 106.9(14) . .
N11 C15 C14 108.7(14) . .
N11 C15 C16 123.3(17) . .
C14 C15 C16 127.9(16) . .
N22 C23 C24 110.9(12) . .
N22 C23 C27 123.4(12) . .
C24 C23 C27 125.6(13) . .
C23 C24 C25 106.3(12) . .
C24 C25 N21 107.1(13) . .
C24 C25 C26 132.0(14) . .
N21 C25 C26 120.7(14) . .
N32 C33 C34 110.5(12) . .
N32 C33 C37 122.2(11) . .
C34 C33 C37 127.2(13) . .
C35 C34 C33 105.6(13) . .
N31 C35 C34 109.5(12) . .
N31 C35 C36 122.2(14) . .
C34 C35 C36 128.2(14) . .
N42 C43 C44 108.9(13) . .
N42 C43 C47 123.7(14) . .
C44 C43 C47 127.5(14) . .
C45 C44 C43 108.5(13) . .
N41 C45 C44 107.2(13) . .
N41 C45 C46 123.8(14) . .
C44 C45 C46 129.0(14) . .
N52 C53 C54 110.2(12) . .
N52 C53 C57 122.7(13) . .
C54 C53 C57 126.9(13) . .
C55 C54 C53 106.7(13) . .
C54 C55 N51 107.6(12) . .
C54 C55 C56 129.1(14) . .
N51 C55 C56 123.3(14) . .
N62 C63 C64 109.1(12) . .
N62 C63 C67 121.4(12) . .
C64 C63 C67 129.4(12) . .
C65 C64 C63 108.5(12) . .
C64 C65 N61 107.8(11) . .
C64 C65 C66 130.0(12) . .
N61 C65 C66 122.2(13) . .
C14A C13A N12A 111.4(13) . .
C14A C13A C17A 129.8(14) . .
N12A C13A C17A 118.9(12) . .
C15A C14A C13A 106.3(14) . .
N11A C15A C14A 108.4(13) . .
N11A C15A C16A 124.5(15) . .
C14A C15A C16A 127.1(15) . .
N22A C23A C24A 110.9(12) . .
N22A C23A C27A 123.8(12) . .
C24A C23A C27A 125.3(13) . .
C23A C24A C25A 106.7(13) . .
N21A C25A C24A 107.0(13) . .
N21A C25A C26A 122.6(15) . .
C24A C25A C26A 130.4(14) . .
C34A C33A N32A 111.1(15) . .
C34A C33A C37A 127.1(15) . .
N32A C33A C37A 121.7(15) . .
C33A C34A C35A 106.4(14) . .
N31A C35A C34A 107.5(15) . .
N31A C35A C36A 121.7(18) . .
C34A C35A C36A 130.5(16) . .
N42A C43A C44A 107.3(11) . .
N42A C43A C47A 126.1(12) . .
C44A C43A C47A 126.6(12) . .
C45A C44A C43A 107.2(11) . .
C44A C45A N41A 109.8(11) . .
C44A C45A C46A 128.8(12) . .
N41A C45A C46A 121.4(12) . .
N52A C53A C54A 110.3(12) . .
N52A C53A C57A 121.2(12) . .
C54A C53A C57A 128.3(14) . .
C55A C54A C53A 106.5(13) . .
C54A C55A N51A 109.1(12) . .
C54A C55A C56A 127.8(14) . .
N51A C55A C56A 123.1(14) . .
N62A C63A C64A 110.3(15) . .
N62A C63A C67A 118.9(14) . .
C64A C63A C67A 130.7(16) . .
C65A C64A C63A 107.8(15) . .
C64A C65A N61A 106.4(15) . .
C64A C65A C66A 126.6(14) . .
N61A C65A C66A 127.0(16) . .
N31 B1 N11 112.4(12) . .
N31 B1 N21 112.5(12) . .
N11 B1 N21 112.1(12) . .
N31 B1 Sm1 75.3(7) . .
N11 B1 Sm1 72.4(7) . .
N21 B1 Sm1 73.0(7) . .
N61 B2 N41 111.9(12) . .
N61 B2 N51 110.2(10) . .
N41 B2 N51 109.4(11) . .
N61 B2 Sm1 72.6(6) . .
N41 B2 Sm1 71.9(7) . .
N51 B2 Sm1 70.2(6) . .
N31A B1A N11A 114.2(12) . .
N31A B1A N21A 111.0(12) . .
N11A B1A N21A 110.3(12) . .
N31A B1A Sm2 71.1(7) . .
N11A B1A Sm2 72.7(7) . .
N21A B1A Sm2 75.3(7) . .
N41A B2A N61A 112.4(12) . .
N41A B2A N51A 111.8(11) . .
N61A B2A N51A 111.4(10) . .
N41A B2A Sm2 73.0(7) . .
N61A B2A Sm2 73.5(7) . .
N51A B2A Sm2 72.6(6) . .
C3S C1S C2S 158(3) 2_666 .
C3S C2S C1S 102(4) . .
C2S C3S C1S 100(3) . 2_666
C8S C4S C5S 101(3) 2_557 .
C8S C4S C4S 157(4) 2_557 2_557
C5S C4S C4S 101(3) . 2_557
C8S C4S C6S 80(3) 2_557 2_557
C5S C4S C6S 178(3) . 2_557
C4S C4S C6S 77(2) 2_557 2_557
C6S C5S C4S 98(3) . .
C7S C6S C5S 165(4) . .
C7S C6S C4S 82(3) . 2_557
C5S C6S C4S 83(2) . 2_557
C6S C7S C8S 100(3) . .
C4S C8S C7S 98(4) 2_557 .

loop_
_geom_bond_atom_site_label_1
_geom_bond_atom_site_label_2
_geom_bond_distance
_geom_bond_site_symmetry_2
Sm1 O1 2.136(8) .
Sm1 N12 2.492(10) .
Sm1 N52 2.515(10) .
Sm1 N22 2.566(11) .
Sm1 N42 2.594(10) .
Sm1 N62 2.614(10) .
Sm1 N32 2.648(9) .
Sm1 B1 3.558(14) .
Sm1 B2 3.599(14) .
Sm2 O2 2.110(8) .
Sm2 N12A 2.447(11) .
Sm2 N32A 2.541(10) .
Sm2 N52A 2.563(11) .
Sm2 N42A 2.574(9) .
Sm2 N62A 2.624(11) .
Sm2 N22A 2.630(11) .
Sm2 B1A 3.548(17) .
Sm2 B2A 3.567(14) .
O1 C1 1.356(14) .
O2 C2 1.369(14) .
N11 C15 1.324(17) .
N11 N12 1.364(13) .
N11 B1 1.538(19) .
N12 C13 1.345(17) .
N21 N22 1.362(14) .
N21 C25 1.380(16) .
N21 B1 1.539(17) .
N22 C23 1.333(15) .
N31 C35 1.334(15) .
N31 N32 1.393(13) .
N31 B1 1.496(18) .
N32 C33 1.322(14) .
N41 C45 1.330(15) .
N41 N42 1.389(13) .
N41 B2 1.540(18) .
N42 C43 1.347(15) .
N51 C55 1.372(16) .
N51 N52 1.381(12) .
N51 B2 1.579(19) .
N52 C53 1.339(15) .
N61 C65 1.356(14) .
N61 N62 1.380(13) .
N61 B2 1.513(18) .
N62 C63 1.348(14) .
N11A C15A 1.339(16) .
N11A N12A 1.391(13) .
N11A B1A 1.527(18) .
N12A C13A 1.361(15) .
N21A C25A 1.345(15) .
N21A N22A 1.391(13) .
N21A B1A 1.543(19) .
N22A C23A 1.325(15) .
N31A C35A 1.351(16) .
N31A N32A 1.374(14) .
N31A B1A 1.510(19) .
N32A C33A 1.355(16) .
N41A N42A 1.375(13) .
N41A C45A 1.377(14) .
N41A B2A 1.499(17) .
N42A C43A 1.333(15) .
N51A C55A 1.353(16) .
N51A N52A 1.370(12) .
N51A B2A 1.567(17) .
N52A C53A 1.334(15) .
N61A C65A 1.360(16) .
N61A N62A 1.378(14) .
N61A B2A 1.505(18) .
N62A C63A 1.375(17) .
C1 C5 1.390(18) .
C1 C4 1.395(18) .
C2 C3 1.332(17) .
C2 C6 1.360(17) .
C3 C4 1.408(16) .
C5 C6 1.389(17) .
C13 C14 1.397(18) .
C13 C17 1.486(19) .
C14 C15 1.35(2) .
C15 C16 1.51(2) .
C23 C24 1.362(17) .
C23 C27 1.506(17) .
C24 C25 1.380(18) .
C25 C26 1.519(19) .
C33 C34 1.383(17) .
C33 C37 1.510(17) .
C34 C35 1.349(18) .
C35 C36 1.510(18) .
C43 C44 1.370(19) .
C43 C47 1.460(18) .
C44 C45 1.342(19) .
C45 C46 1.506(18) .
C53 C54 1.385(17) .
C53 C57 1.472(17) .
C54 C55 1.365(19) .
C55 C56 1.528(17) .
C63 C64 1.364(17) .
C63 C67 1.512(17) .
C64 C65 1.325(17) .
C65 C66 1.536(17) .
C13A C14A 1.360(17) .
C13A C17A 1.515(18) .
C14A C15A 1.359(19) .
C15A C16A 1.51(2) .
C23A C24A 1.369(17) .
C23A C27A 1.493(17) .
C24A C25A 1.376(19) .
C25A C26A 1.501(19) .
C33A C34A 1.35(2) .
C33A C37A 1.49(2) .
C34A C35A 1.38(2) .
C35A C36A 1.49(2) .
C43A C44A 1.411(17) .
C43A C47A 1.475(16) .
C44A C45A 1.324(17) .
C45A C46A 1.498(17) .
C53A C54A 1.375(17) .
C53A C57A 1.503(17) .
C54A C55A 1.317(18) .
C55A C56A 1.515(18) .
C63A C64A 1.38(2) .
C63A C67A 1.53(2) .
C64A C65A 1.35(2) .
C65A C66A 1.50(2) .
C1S C3S 1.481(14) 2_666
C1S C2S 1.509(19) .
C2S C3S 1.481(19) .
C3S C1S 1.481(14) 2_666
C4S C8S 1.32(5) 2_557
C4S C5S 1.395(19) .
C4S C4S 1.40(5) 2_557
C4S C6S 1.87(5) 2_557
C5S C6S 1.34(5) .
C6S C7S 1.26(7) .
C6S C4S 1.87(5) 2_557
C7S C8S 1.46(6) .
C8S C4S 1.32(5) 2_557
